data_4106849
loop_
_publ_author_name
'Guan-Cheng Xu'
'Wen Zhang'
'Xiao-Ming Ma'
'Yi-Hong Chen'
'Li Zhang'
'Hong-Ling Cai'
'Zhe-Ming Wang'
'Ren-Gen Xiong'
'Song Gao'

_publ_section_title
;
 Coexistence of Magnetic and Electric Orderings in the Metal-Formate
 Frameworks of [NH4][M(HCOO)3]
;
_journal_name_full 'Journal of the American Chemical Society'
_journal_page_first 14948
_journal_page_last 14951
_journal_paper_doi 10.1021/ja206891q
_journal_volume 133
_journal_year 2011
_chemical_formula_sum 'C3 H7 N Ni O6'
_chemical_formula_weight 211.81
_chemical_name_systematic
; 
 ? 
;
_space_group_IT_number 182
_symmetry_cell_setting hexagonal
_symmetry_space_group_name_Hall 'P 6c 2c'
_symmetry_space_group_name_H-M 'P 63 2 2'
_atom_sites_solution_hydrogens difmap
_atom_sites_solution_primary direct
_atom_sites_solution_secondary difmap
_audit_creation_method SHELXL-97
_cell_angle_alpha 90.00
_cell_angle_beta 90.00
_cell_angle_gamma 120.00
_cell_formula_units_Z 2
_cell_length_a 7.2861(13)
_cell_length_b 7.2861(13)
_cell_length_c 8.0207(16)
_cell_measurement_reflns_used 3539
_cell_measurement_temperature 293(2)
_cell_measurement_theta_max 27.4835
_cell_measurement_theta_min 3.2283
_cell_volume 368.75(12)
_computing_cell_refinement 'CrystalClear (Rigaku Corp., 2000)'
_computing_data_collection 'CrystalClear (Rigaku Corp., 2000)'
_computing_data_reduction 'CrystalClear (Rigaku Corp., 2000)'
_computing_molecular_graphics 'Bruker SHELXTL V5.1 (Sheldrick, 1998)'
_computing_publication_material 'SHELXL-97 (Sheldrick, 1997)'
_computing_structure_refinement 'SHELXL-97 (Sheldrick, 1997)'
_computing_structure_solution 'SHELXS-97 (Sheldrick, 1997)'
_diffrn_ambient_temperature 293(2)
_diffrn_detector_area_resol_mean 0.76
_diffrn_measured_fraction_theta_full 0.995
_diffrn_measured_fraction_theta_max 0.995
_diffrn_measurement_device_type 'Rigaku Mercury CCD (AFC7)'
_diffrn_measurement_method CCD
_diffrn_radiation_detector CCD
_diffrn_radiation_monochromator 'Graphite Monochromator'
_diffrn_radiation_source 'Rotating Anode'
_diffrn_radiation_type MoK\a
_diffrn_radiation_wavelength 0.71073
_diffrn_reflns_av_R_equivalents 0.0294
_diffrn_reflns_av_sigmaI/netI 0.0107
_diffrn_reflns_limit_h_max 9
_diffrn_reflns_limit_h_min -9
_diffrn_reflns_limit_k_max 9
_diffrn_reflns_limit_k_min -9
_diffrn_reflns_limit_l_max 10
_diffrn_reflns_limit_l_min -10
_diffrn_reflns_number 6201
_diffrn_reflns_theta_full 27.45
_diffrn_reflns_theta_max 27.45
_diffrn_reflns_theta_min 4.11
_diffrn_source_current 100.0000
_diffrn_source_power '5.4 kW'
_diffrn_source_voltage 50.0000
_diffrn_standards_decay_% 0
_exptl_absorpt_coefficient_mu 2.616
_exptl_absorpt_correction_T_max 1.0000
_exptl_absorpt_correction_T_min 0.8786
_exptl_absorpt_correction_type multi-scan
_exptl_absorpt_process_details 'Jacobson, R. (1998) Private Communication'
_exptl_crystal_colour green
_exptl_crystal_density_diffrn 1.908
_exptl_crystal_description block
_exptl_crystal_F_000 216
_exptl_crystal_size_max 0.15
_exptl_crystal_size_mid 0.13
_exptl_crystal_size_min 0.09
_refine_diff_density_max 0.210
_refine_diff_density_min -0.228
_refine_diff_density_rms 0.047
_refine_ls_abs_structure_details 'Flack H D (1983), Acta Cryst. A39, 876-881'
_refine_ls_abs_structure_Flack 0.01(4)
_refine_ls_extinction_method none
_refine_ls_goodness_of_fit_ref 1.172
_refine_ls_hydrogen_treatment refall
_refine_ls_matrix_type full
_refine_ls_number_parameters 25
_refine_ls_number_reflns 291
_refine_ls_number_restraints 0
_refine_ls_restrained_S_all 1.172
_refine_ls_R_factor_all 0.0180
_refine_ls_R_factor_gt 0.0168
_refine_ls_shift/su_max 0.000
_refine_ls_shift/su_mean 0.000
_refine_ls_structure_factor_coef Fsqd
_refine_ls_weighting_details 'calc w=1/[\s^2^(Fo^2^)+(0.0199P)^2^+0.1480P] where P=(Fo^2^+2Fc^2^)/3'
_refine_ls_weighting_scheme calc
_refine_ls_wR_factor_gt 0.0418
_refine_ls_wR_factor_ref 0.0421
_reflns_number_gt 280
_reflns_number_total 291
_reflns_threshold_expression >2sigma(I)
_cod_data_source_file ja206891q_si_001_7.cif
_cod_data_source_block 4Ni-293K
_cod_database_code 4106849

loop_
_symmetry_equiv_pos_as_xyz
'x, y, z'
'-y, x-y, z'
'-x+y, -x, z'
'-x, -y, z+1/2'
'y, -x+y, z+1/2'
'x-y, x, z+1/2'
'y, x, -z'
'x-y, -y, -z'
'-x, -x+y, -z'
'-y, -x, -z+1/2'
'-x+y, y, -z+1/2'
'x, x-y, -z+1/2'

loop_
_atom_site_label
_atom_site_type_symbol
_atom_site_fract_x
_atom_site_fract_y
_atom_site_fract_z
_atom_site_U_iso_or_equiv
_atom_site_adp_type
_atom_site_occupancy
_atom_site_symmetry_multiplicity
_atom_site_calc_flag
_atom_site_refinement_flags
Ni1 Ni 0.6667 0.3333 0.7500 0.01658(16) Uani 1 6 d S
O1 O 0.8886(2) 0.3096(2) 0.89411(14) 0.0263(3) Uani 1 1 d .
C1 C 1.0000 0.4426(4) 1.0000 0.0297(7) Uani 1 2 d S
N1 N 1.0000 0.0000 0.7500 0.0601(15) Uani 1 6 d S
H1 H 1.0000 0.577(5) 1.0000 0.044(10) Uiso 1 2 d S
H2 H 0.971(15) 0.082(13) 0.842(4) 0.14(2) Uiso 0.67 1 d P

loop_
_atom_site_aniso_label
_atom_site_aniso_U_11
_atom_site_aniso_U_22
_atom_site_aniso_U_33
_atom_site_aniso_U_23
_atom_site_aniso_U_13
_atom_site_aniso_U_12
Ni1 0.01837(18) 0.01837(18) 0.0130(2) 0.000 0.000 0.00918(9)
O1 0.0269(7) 0.0303(7) 0.0235(6) -0.0079(6) -0.0105(6) 0.0157(6)
C1 0.0304(14) 0.0249(9) 0.0355(14) -0.0076(7) -0.0152(13) 0.0152(7)
N1 0.0364(14) 0.0364(14) 0.107(5) 0.000 0.000 0.0182(7)

loop_
_atom_type_symbol
_atom_type_description
_atom_type_scat_dispersion_real
_atom_type_scat_dispersion_imag
_atom_type_scat_source
C C 0.0033 0.0016 'International Tables Vol C Tables 4.2.6.8 and 6.1.1.4'
H H 0.0000 0.0000 'International Tables Vol C Tables 4.2.6.8 and 6.1.1.4'
N N 0.0061 0.0033 'International Tables Vol C Tables 4.2.6.8 and 6.1.1.4'
O O 0.0106 0.0060 'International Tables Vol C Tables 4.2.6.8 and 6.1.1.4'
Ni Ni 0.3393 1.1124 'International Tables Vol C Tables 4.2.6.8 and 6.1.1.4'

loop_
_geom_angle_atom_site_label_1
_geom_angle_atom_site_label_2
_geom_angle_atom_site_label_3
_geom_angle
_geom_angle_site_symmetry_1
_geom_angle_site_symmetry_3
O1 Ni1 O1 82.64(7) 10_666 .
O1 Ni1 O1 91.70(5) 10_666 12_556
O1 Ni1 O1 94.56(7) . 12_556
O1 Ni1 O1 94.56(7) 10_666 3_665
O1 Ni1 O1 91.70(5) . 3_665
O1 Ni1 O1 171.67(7) 12_556 3_665
O1 Ni1 O1 171.67(7) 10_666 2_655
O1 Ni1 O1 91.70(5) . 2_655
O1 Ni1 O1 82.64(7) 12_556 2_655
O1 Ni1 O1 91.70(5) 3_665 2_655
O1 Ni1 O1 91.70(5) 10_666 11_656
O1 Ni1 O1 171.67(7) . 11_656
O1 Ni1 O1 91.70(5) 12_556 11_656
O1 Ni1 O1 82.64(7) 3_665 11_656
O1 Ni1 O1 94.56(7) 2_655 11_656
C1 O1 Ni1 123.57(15) . .
O1 C1 O1 125.9(3) . 9_767
O1 C1 H1 117.07(14) . .
O1 C1 H1 117.07(13) 9_767 .

loop_
_geom_bond_atom_site_label_1
_geom_bond_atom_site_label_2
_geom_bond_distance
_geom_bond_site_symmetry_2
Ni1 O1 2.0641(12) 10_666
Ni1 O1 2.0641(12) .
Ni1 O1 2.0641(12) 12_556
Ni1 O1 2.0641(12) 3_665
Ni1 O1 2.0641(12) 2_655
Ni1 O1 2.0641(12) 11_656
O1 C1 1.2381(18) .
C1 O1 1.2381(18) 9_767
C1 H1 0.98(4) .
N1 H2 1.04(4) .

loop_
_geom_hbond_atom_site_label_D
_geom_hbond_atom_site_label_H
_geom_hbond_atom_site_label_A
_geom_hbond_distance_DH
_geom_hbond_distance_HA
_geom_hbond_distance_DA
_geom_hbond_angle_DHA
_geom_hbond_site_symmetry_A
N1 H2 O1 1.04(4) 2.07(5) 2.9856(14) 146(3) .
C1 H1 O1 0.98(4) 2.416(17) 3.006(2) 118.1(8) 2_655
